data_4034527
loop_
_publ_author_name
'Kang, Kyoungmin'
'Nishimoto, Yoshihiro'
'Yasuda, Makoto'

_publ_section_title
;
 Regio- and Stereoselective Carboindation of Internal Alkynyl Ethers with
 Organosilicon or -stannane Nucleophiles.
;
_journal_issue 21
_journal_name_full 'The Journal of organic chemistry'
_journal_page_first 13345
_journal_page_last 13363
_journal_paper_doi 10.1021/acs.joc.9b01505
_journal_volume 84
_journal_year 2019
_chemical_formula_moiety 'C27 H19 Br4 I2 In N2 O'
_chemical_formula_sum 'C27 H19 Br4 I2 In N2 O'
_chemical_formula_weight 1075.70
_space_group_crystal_system triclinic
_space_group_IT_number 2
_space_group_name_Hall '-P 1'
_space_group_name_H-M_alt 'P -1'
_atom_sites_solution_hydrogens geom
_atom_sites_solution_primary direct
_atom_sites_solution_secondary difmap
_cell_angle_alpha 110.444(3)
_cell_angle_beta 93.094(3)
_cell_angle_gamma 104.384(2)
_cell_formula_units_Z 2
_cell_length_a 10.0928(3)
_cell_length_b 11.2539(3)
_cell_length_c 15.7207(5)
_cell_measurement_reflns_used 10324
_cell_measurement_temperature 123
_cell_measurement_theta_max 31.02
_cell_measurement_theta_min 2.10
_cell_volume 1601.09(9)
_computing_cell_refinement 'CrysAlisPro 1.171.39.46e (Rigaku OD, 2018)'
_computing_data_collection 'CrysAlisPro 1.171.39.46e (Rigaku OD, 2018)'
_computing_data_reduction 'CrysAlisPro 1.171.39.46e (Rigaku OD, 2018)'
_computing_molecular_graphics 'CrystalStructure 4.2.5'
_computing_publication_material 'CrystalStructure 4.2.5 (Rigaku, 2017)'
_computing_structure_refinement 'CRYSTALS (Carruthers, et al., 1999)'
_computing_structure_solution 'SIR92 (Altomare, et al., 1994)'
_diffrn_ambient_temperature 123
_diffrn_detector_area_resol_mean 5.811
_diffrn_measured_fraction_theta_full 0.982
_diffrn_measured_fraction_theta_max 0.793
_diffrn_measurement_device_type 'Rigaku XtaLAB P200'
_diffrn_measurement_method \w
_diffrn_radiation_type 'Mo K\a'
_diffrn_radiation_wavelength 0.71073
_diffrn_reflns_av_R_equivalents 0.0444
_diffrn_reflns_limit_h_max 12
_diffrn_reflns_limit_h_min -13
_diffrn_reflns_limit_k_max 16
_diffrn_reflns_limit_k_min -14
_diffrn_reflns_limit_l_max 21
_diffrn_reflns_limit_l_min -20
_diffrn_reflns_number 22115
_diffrn_reflns_theta_full 27.51
_diffrn_reflns_theta_max 31.00
_diffrn_reflns_theta_min 2.015
_diffrn_standards_number 0
_exptl_absorpt_coefficient_mu 7.695
_exptl_absorpt_correction_T_max 1.000
_exptl_absorpt_correction_T_min 0.486
_exptl_absorpt_correction_type multi-scan
_exptl_absorpt_process_details
;
CrysAlisPro 1.171.39.46e (Rigaku Oxford Diffraction, 2018)
Empirical absorption correction using spherical harmonics,
 implemented in SCALE3 ABSPACK scaling algorithm.
;
_exptl_crystal_colour nONE
_exptl_crystal_density_diffrn 2.231
_exptl_crystal_density_method 'not measured'
_exptl_crystal_description nONE
_exptl_crystal_F_000 996.00
_refine_diff_density_max 2.470
_refine_diff_density_min -2.150
_refine_ls_extinction_method none
_refine_ls_goodness_of_fit_ref 1.364
_refine_ls_hydrogen_treatment constr
_refine_ls_number_parameters 353
_refine_ls_number_reflns 8099
_refine_ls_R_factor_gt 0.0388
_refine_ls_shift/su_max 0.000
_refine_ls_structure_factor_coef F
_refine_ls_weighting_details 'w = 1/\s^2^(Fo)'
_refine_ls_weighting_scheme sigma
_refine_ls_wR_factor_ref 0.0406
_reflns_number_gt 6326
_reflns_number_total 8099
_reflns_threshold_expression F>2.0\s(F)
_cod_data_source_file jo9b01505_si_002.cif
_cod_data_source_block 11
_cod_database_code 4034527

loop_
_space_group_symop_id
_space_group_symop_operation_xyz
1 +X,+Y,+Z
2 -X,-Y,-Z

loop_
_atom_site_label
_atom_site_type_symbol
_atom_site_fract_x
_atom_site_fract_y
_atom_site_fract_z
_atom_site_U_iso_or_equiv
_atom_site_adp_type
_atom_site_occupancy
_atom_site_site_symmetry_multiplicity
_atom_site_calc_flag
_atom_site_refinement_flags
I1 I 0.33834(3) 0.52635(3) 0.11505(2) 0.02768(8) Uani 1 2 d .
I2 I 0.61446(3) 0.82976(3) 0.36081(2) 0.02898(8) Uani 1 2 d .
In1 In 0.58387(3) 0.59227(3) 0.22540(2) 0.01783(8) Uani 1 2 d .
Br1 Br 0.17033(5) 0.51644(6) 0.48781(3) 0.03440(14) Uani 1 2 d .
Br2 Br 0.51070(6) 0.16840(6) 0.39185(4) 0.03784(15) Uani 1 2 d .
Br3 Br 0.69602(9) 0.99864(6) 0.04425(5) 0.0642(2) Uani 1 2 d .
Br4 Br 1.08305(7) 0.70701(6) 0.03902(4) 0.05324(18) Uani 1 2 d .
O1 O 0.8339(3) 0.5867(3) 0.32555(19) 0.0237(8) Uani 1 2 d .
N1 N 0.4710(4) 0.4792(4) 0.3250(2) 0.0221(10) Uani 1 2 d .
N2 N 0.7187(4) 0.7099(4) 0.1403(2) 0.0226(10) Uani 1 2 d .
C1 C 0.6396(5) 0.3214(5) 0.1039(3) 0.0297(13) Uani 1 2 d .
C2 C 0.6939(4) 0.4463(4) 0.1857(3) 0.0180(11) Uani 1 2 d .
C3 C 0.8039(5) 0.4693(4) 0.2465(3) 0.0205(11) Uani 1 2 d .
C4 C 0.8849(5) 0.3804(5) 0.2468(3) 0.0216(11) Uani 1 2 d .
C5 C 0.9445(5) 0.3018(5) 0.2463(3) 0.0252(12) Uani 1 2 d .
C6 C 1.0172(5) 0.2066(5) 0.2466(3) 0.0266(12) Uani 1 2 d .
C7 C 1.1314(5) 0.2000(5) 0.2024(3) 0.0323(14) Uani 1 2 d .
C8 C 1.2001(6) 0.1077(6) 0.2030(3) 0.0398(16) Uani 1 2 d .
C9 C 1.1538(6) 0.0230(6) 0.2483(4) 0.0414(16) Uani 1 2 d .
C10 C 1.0415(6) 0.0300(5) 0.2928(4) 0.0414(16) Uani 1 2 d .
C11 C 0.9719(6) 0.1209(5) 0.2911(3) 0.0339(15) Uani 1 2 d .
C12 C 0.9661(5) 0.6728(5) 0.3509(3) 0.0210(11) Uani 1 2 d .
C13 C 1.0696(5) 0.6652(5) 0.2968(3) 0.0221(12) Uani 1 2 d .
C14 C 1.1974(5) 0.7597(5) 0.3296(3) 0.0251(12) Uani 1 2 d .
C15 C 1.2216(5) 0.8589(5) 0.4139(3) 0.0304(13) Uani 1 2 d .
C16 C 1.1169(5) 0.8672(5) 0.4672(3) 0.0317(13) Uani 1 2 d .
C17 C 0.9902(5) 0.7738(5) 0.4362(3) 0.0262(12) Uani 1 2 d .
C18 C 0.5111(5) 0.3786(5) 0.3336(3) 0.0245(12) Uani 1 2 d .
C19 C 0.4496(5) 0.3125(5) 0.3873(3) 0.0259(12) Uani 1 2 d .
C20 C 0.3477(5) 0.3504(5) 0.4356(3) 0.0253(12) Uani 1 2 d .
C21 C 0.3090(5) 0.4544(5) 0.4257(3) 0.0266(13) Uani 1 2 d .
C22 C 0.3714(5) 0.5170(5) 0.3699(3) 0.0237(12) Uani 1 2 d .
C23 C 0.8360(5) 0.6839(5) 0.1163(3) 0.0263(12) Uani 1 2 d .
C24 C 0.9188(5) 0.7508(5) 0.0698(3) 0.0305(13) Uani 1 2 d .
C25 C 0.8819(6) 0.8466(5) 0.0477(3) 0.0360(14) Uani 1 2 d .
C26 C 0.7587(6) 0.8720(5) 0.0727(3) 0.0370(15) Uani 1 2 d .
C27 C 0.6781(6) 0.8021(5) 0.1188(3) 0.0305(13) Uani 1 2 d .
H1 H 0.61248 0.24684 0.12205 0.0381 Uiso 1 2 calc R
H2 H 0.56055 0.32785 0.0709 0.0380 Uiso 1 2 calc R
H3 H 0.70929 0.30981 0.06498 0.0381 Uiso 1 2 calc R
H4 H 1.15988 0.25483 0.17017 0.0402 Uiso 1 2 calc R
H5 H 1.27436 0.09996 0.17106 0.0467 Uiso 1 2 calc R
H6 H 1.20247 -0.0358 0.2517 0.0486 Uiso 1 2 calc R
H7 H 1.01408 -0.02579 0.32448 0.0518 Uiso 1 2 calc R
H8 H 0.89214 0.12158 0.31801 0.0432 Uiso 1 2 calc R
H9 H 1.05258 0.59662 0.23963 0.0274 Uiso 1 2 calc R
H10 H 1.2673 0.75363 0.29343 0.0315 Uiso 1 2 calc R
H11 H 1.30832 0.92086 0.43453 0.0343 Uiso 1 2 calc R
H12 H 1.13352 0.93672 0.52385 0.0354 Uiso 1 2 calc R
H13 H 0.91985 0.77915 0.472 0.0305 Uiso 1 2 calc R
H14 H 0.57952 0.35112 0.30125 0.0305 Uiso 1 2 calc R
H15 H 0.30429 0.30636 0.47123 0.0307 Uiso 1 2 calc R
H16 H 0.3452 0.58803 0.36459 0.0287 Uiso 1 2 calc R
H17 H 0.86596 0.62289 0.13382 0.0311 Uiso 1 2 calc R
H18 H 0.93742 0.89693 0.02002 0.0393 Uiso 1 2 calc R
H19 H 0.59505 0.8192 0.13391 0.0354 Uiso 1 2 calc R

loop_
_atom_site_aniso_label
_atom_site_aniso_U_11
_atom_site_aniso_U_22
_atom_site_aniso_U_33
_atom_site_aniso_U_12
_atom_site_aniso_U_13
_atom_site_aniso_U_23
I1 0.02461(17) 0.03166(19) 0.02354(15) 0.00675(14) -0.00199(12) 0.00821(13)
I2 0.03112(18) 0.02055(17) 0.02794(16) 0.00494(13) 0.00596(13) 0.00186(12)
In1 0.01950(16) 0.01620(16) 0.01884(15) 0.00595(13) 0.00406(12) 0.00708(12)
Br1 0.0250(3) 0.0473(3) 0.0361(3) 0.0110(2) 0.0137(2) 0.0201(2)
Br2 0.0385(3) 0.0361(3) 0.0546(3) 0.0133(3) 0.0123(3) 0.0331(3)
Br3 0.1034(6) 0.0308(4) 0.0655(4) 0.0186(4) -0.0062(4) 0.0296(3)
Br4 0.0430(4) 0.0448(4) 0.0653(4) 0.0042(3) 0.0321(3) 0.0152(3)
O1 0.0209(17) 0.0207(17) 0.0251(15) 0.0040(14) 0.0041(13) 0.0046(13)
N1 0.024(2) 0.024(2) 0.0226(18) 0.0072(17) 0.0064(15) 0.0132(16)
N2 0.027(2) 0.018(2) 0.0258(18) 0.0051(17) 0.0056(16) 0.0118(16)
C1 0.033(3) 0.031(3) 0.031(2) 0.018(2) 0.004(2) 0.012(2)
C2 0.019(2) 0.017(2) 0.022(2) 0.0056(18) 0.0076(17) 0.0116(18)
C3 0.023(2) 0.016(2) 0.024(2) 0.0032(19) 0.0083(18) 0.0099(18)
C4 0.022(2) 0.021(2) 0.021(2) 0.007(2) 0.0028(18) 0.0073(18)
C5 0.027(3) 0.025(3) 0.022(2) 0.007(2) 0.0015(19) 0.0088(19)
C6 0.035(3) 0.022(3) 0.021(2) 0.011(2) -0.002(2) 0.0044(19)
C7 0.038(3) 0.029(3) 0.033(3) 0.013(2) 0.002(2) 0.015(2)
C8 0.037(3) 0.043(3) 0.037(3) 0.018(3) -0.000(2) 0.008(3)
C9 0.051(4) 0.028(3) 0.042(3) 0.021(3) -0.009(3) 0.005(2)
C10 0.060(4) 0.027(3) 0.042(3) 0.017(3) -0.001(3) 0.018(2)
C11 0.041(3) 0.033(3) 0.035(3) 0.017(3) 0.005(2) 0.016(2)
C12 0.020(2) 0.020(2) 0.026(2) 0.0067(19) 0.0014(18) 0.0129(19)
C13 0.026(2) 0.021(2) 0.021(2) 0.010(2) 0.0050(18) 0.0078(18)
C14 0.023(2) 0.026(3) 0.030(2) 0.007(2) 0.0096(19) 0.014(2)
C15 0.021(3) 0.030(3) 0.035(3) -0.002(2) 0.003(2) 0.012(2)
C16 0.037(3) 0.029(3) 0.023(2) 0.006(2) 0.004(2) 0.005(2)
C17 0.025(3) 0.026(3) 0.026(2) 0.006(2) 0.0068(19) 0.0075(19)
C18 0.027(3) 0.023(3) 0.027(2) 0.007(2) 0.0070(19) 0.013(2)
C19 0.024(3) 0.026(3) 0.029(2) 0.001(2) 0.0009(19) 0.016(2)
C20 0.024(3) 0.026(3) 0.027(2) -0.002(2) 0.0010(19) 0.018(2)
C21 0.019(2) 0.038(3) 0.022(2) 0.005(2) 0.0023(18) 0.013(2)
C22 0.019(2) 0.028(3) 0.025(2) 0.003(2) 0.0037(18) 0.0130(19)
C23 0.033(3) 0.023(3) 0.022(2) 0.007(2) 0.0030(19) 0.0082(19)
C24 0.029(3) 0.030(3) 0.024(2) -0.003(2) 0.004(2) 0.009(2)
C25 0.048(3) 0.018(3) 0.033(3) -0.007(2) 0.007(2) 0.009(2)
C26 0.061(4) 0.015(3) 0.031(3) 0.000(2) -0.009(2) 0.012(2)
C27 0.039(3) 0.021(3) 0.029(2) 0.008(2) 0.001(2) 0.007(2)

loop_
_atom_type_symbol
_atom_type_description
_atom_type_scat_dispersion_real
_atom_type_scat_dispersion_imag
_atom_type_scat_source
C C 0.0033 0.0016
;
International Tables for Crystallography
(Vol. C, Tables 4.2.6.8 and 6.1.1.4)
;
H H 0.0000 0.0000
;
International Tables for Crystallography
(Vol. C, Table 6.1.1.4)
;
Br Br -0.2901 2.4595
;
International Tables for Crystallography
(Vol. C, Tables 4.2.6.8 and 6.1.1.4)
;
I I -0.4742 1.8119
;
International Tables for Crystallography
(Vol. C, Tables 4.2.6.8 and 6.1.1.4)
;
In In -0.7276 1.3100
;
International Tables for Crystallography
(Vol. C, Tables 4.2.6.8 and 6.1.1.4)
;
N N 0.0061 0.0033
;
International Tables for Crystallography
(Vol. C, Tables 4.2.6.8 and 6.1.1.4)
;
O O 0.0106 0.0060
;
International Tables for Crystallography
(Vol. C, Tables 4.2.6.8 and 6.1.1.4)
;

loop_
_geom_angle_atom_site_label_1
_geom_angle_atom_site_label_2
_geom_angle_atom_site_label_3
_geom_angle
_geom_angle_publ_flag
I1 In1 I2 107.808(16) yes
I1 In1 N1 91.72(9) yes
I1 In1 N2 94.88(9) yes
I1 In1 C2 114.23(10) yes
I2 In1 N1 89.81(8) yes
I2 In1 N2 87.94(8) yes
I2 In1 C2 137.93(10) yes
N1 In1 N2 173.39(12) yes
N1 In1 C2 87.60(16) yes
N2 In1 C2 89.91(16) yes
C3 O1 C12 119.7(3) yes
In1 N1 C18 119.6(3) yes
In1 N1 C22 121.2(4) yes
C18 N1 C22 119.1(5) yes
In1 N2 C23 119.3(4) yes
In1 N2 C27 121.1(3) yes
C23 N2 C27 119.6(5) yes
In1 C2 C1 121.9(3) yes
In1 C2 C3 114.4(3) yes
C1 C2 C3 123.2(5) yes
O1 C3 C2 116.4(4) yes
O1 C3 C4 115.7(4) yes
C2 C3 C4 127.4(4) yes
C3 C4 C5 176.2(5) yes
C4 C5 C6 179.5(5) yes
C5 C6 C7 120.4(5) yes
C5 C6 C11 119.7(5) yes
C7 C6 C11 119.8(6) yes
C6 C7 C8 119.8(6) yes
C7 C8 C9 119.7(6) yes
C8 C9 C10 120.7(6) yes
C9 C10 C11 119.6(6) yes
C6 C11 C10 120.4(5) yes
O1 C12 C13 124.7(3) yes
O1 C12 C17 115.1(4) yes
C13 C12 C17 120.2(4) yes
C12 C13 C14 119.0(4) yes
C13 C14 C15 120.9(4) yes
C14 C15 C16 119.8(4) yes
C15 C16 C17 120.1(4) yes
C12 C17 C16 120.0(4) yes
N1 C18 C19 121.2(5) yes
Br2 C19 C18 117.7(4) yes
Br2 C19 C20 121.3(4) yes
C18 C19 C20 121.0(5) yes
C19 C20 C21 116.5(5) yes
Br1 C21 C20 121.0(4) yes
Br1 C21 C22 118.1(4) yes
C20 C21 C22 120.9(5) yes
N1 C22 C21 121.2(5) yes
N2 C23 C24 121.7(5) yes
Br4 C24 C23 118.5(5) yes
Br4 C24 C25 121.0(4) yes
C23 C24 C25 120.6(5) yes
C24 C25 C26 117.1(5) yes
Br3 C26 C25 120.9(4) yes
Br3 C26 C27 118.5(5) yes
C25 C26 C27 120.6(6) yes
N2 C27 C26 120.5(5) yes
C2 C1 H1 110.702 no
C2 C1 H2 107.962 no
C2 C1 H3 109.823 no
H1 C1 H2 109.438 no
H1 C1 H3 109.441 no
H2 C1 H3 109.449 no
C6 C7 H4 120.104 no
C8 C7 H4 120.078 no
C7 C8 H5 120.230 no
C9 C8 H5 120.002 no
C8 C9 H6 119.889 no
C10 C9 H6 119.334 no
C9 C10 H7 119.260 no
C11 C10 H7 121.145 no
C6 C11 H8 120.183 no
C10 C11 H8 119.339 no
C12 C13 H9 119.550 no
C14 C13 H9 121.457 no
C13 C14 H10 118.830 no
C15 C14 H10 120.266 no
C14 C15 H11 119.284 no
C16 C15 H11 120.894 no
C15 C16 H12 119.191 no
C17 C16 H12 120.746 no
C12 C17 H13 119.816 no
C16 C17 H13 120.139 no
N1 C18 H14 119.109 no
C19 C18 H14 119.638 no
C19 C20 H15 122.197 no
C21 C20 H15 121.245 no
N1 C22 H16 118.747 no
C21 C22 H16 120.036 no
N2 C23 H17 119.279 no
C24 C23 H17 118.971 no
C24 C25 H18 122.892 no
C26 C25 H18 119.943 no
N2 C27 H19 120.093 no
C26 C27 H19 119.384 no

loop_
_geom_bond_atom_site_label_1
_geom_bond_atom_site_label_2
_geom_bond_distance
_geom_bond_publ_flag
I1 In1 2.7247(4) yes
I2 In1 2.7046(4) yes
In1 N1 2.496(4) yes
In1 N2 2.436(4) yes
In1 C2 2.141(5) yes
Br1 C21 1.885(5) yes
Br2 C19 1.894(6) yes
Br3 C26 1.869(7) yes
Br4 C24 1.884(6) yes
O1 C3 1.413(4) yes
O1 C12 1.382(5) yes
N1 C18 1.339(7) yes
N1 C22 1.331(6) yes
N2 C23 1.331(7) yes
N2 C27 1.342(8) yes
C1 C2 1.487(5) yes
C2 C3 1.334(6) yes
C3 C4 1.442(8) yes
C4 C5 1.184(8) yes
C5 C6 1.443(8) yes
C6 C7 1.382(8) yes
C6 C11 1.384(8) yes
C7 C8 1.387(9) yes
C8 C9 1.387(9) yes
C9 C10 1.367(9) yes
C10 C11 1.385(10) yes
C12 C13 1.383(7) yes
C12 C17 1.382(5) yes
C13 C14 1.388(6) yes
C14 C15 1.363(6) yes
C15 C16 1.385(7) yes
C16 C17 1.373(6) yes
C18 C19 1.385(8) yes
C19 C20 1.376(7) yes
C20 C21 1.376(9) yes
C21 C22 1.391(8) yes
C23 C24 1.392(8) yes
C24 C25 1.367(9) yes
C25 C26 1.391(9) yes
C26 C27 1.397(8) yes
C1 H1 0.960 no
C1 H2 0.960 no
C1 H3 0.960 no
C7 H4 0.930 no
C8 H5 0.930 no
C9 H6 0.930 no
C10 H7 0.930 no
C11 H8 0.930 no
C13 H9 0.930 no
C14 H10 0.930 no
C15 H11 0.930 no
C16 H12 0.930 no
C17 H13 0.930 no
C18 H14 0.930 no
C20 H15 0.930 no
C22 H16 0.930 no
C23 H17 0.930 no
C25 H18 0.930 no
C27 H19 0.930 no

loop_
_geom_contact_atom_site_label_1
_geom_contact_atom_site_label_2
_geom_contact_distance
_geom_contact_publ_flag
_geom_contact_site_symmetry_2
In1 O1 2.927(3) no .
O1 N1 3.559(5) no .
O1 C5 3.495(7) no .
O1 C18 3.546(5) no .
N1 C20 2.787(7) no .
N2 C25 2.786(7) no .
C1 C4 3.026(7) no .
C2 C5 3.579(8) no .
C2 C12 3.452(5) no .
C2 C18 3.223(7) no .
C2 C23 3.271(7) no .
C3 C13 2.880(6) no .
C3 C18 3.401(7) no .
C4 C7 3.536(8) no .
C4 C11 3.522(9) no .
C4 C12 2.989(6) no .
C4 C13 3.079(6) no .
C6 C9 2.761(9) no .
C7 C10 2.772(9) no .
C8 C11 2.759(8) no .
C12 C15 2.759(6) no .
C13 C16 2.765(6) no .
C14 C17 2.751(7) no .
C18 C21 2.703(7) no .
C19 C22 2.705(8) no .
C23 C26 2.709(9) no .
C24 C27 2.724(8) no .
Br1 Br1 3.4226(7) no 2_566
Br1 O1 3.511(4) no 2_666
O1 Br1 3.511(4) no 2_666
C8 C19 3.422(6) no 1_655
C9 C24 3.543(6) no 1_545
C19 C8 3.422(6) no 1_455
C19 C21 3.482(5) no 2_666
C21 C19 3.482(5) no 2_666
C24 C9 3.543(6) no 1_565
I1 H2 3.4750 no .
I1 H19 3.5573 no .
I2 H16 3.3536 no .
I2 H19 3.5204 no .
In1 H2 3.0579 no .
In1 H14 3.3160 no .
In1 H16 3.3433 no .
In1 H17 3.2556 no .
In1 H19 3.3232 no .
Br1 H15 2.9464 no .
Br1 H16 2.8756 no .
Br2 H14 2.8605 no .
Br2 H15 2.9735 no .
Br3 H18 2.9279 no .
Br3 H19 2.8678 no .
Br4 H17 2.8680 no .
Br4 H18 2.9626 no .
O1 H9 2.6484 no .
O1 H13 2.4722 no .
O1 H14 3.0935 no .
O1 H17 3.2021 no .
C1 H14 3.1123 no .
C1 H17 3.4456 no .
C2 H9 3.5083 no .
C2 H14 2.5980 no .
C2 H17 2.6835 no .
C3 H1 2.7555 no .
C3 H2 3.2309 no .
C3 H3 2.7476 no .
C3 H9 2.5913 no .
C3 H14 2.6745 no .
C3 H17 2.8698 no .
C4 H1 2.9947 no .
C4 H3 3.0181 no .
C4 H4 3.5030 no .
C4 H8 3.4807 no .
C4 H9 2.6394 no .
C4 H14 3.2120 no .
C5 H1 3.5838 no .
C5 H4 2.6173 no .
C5 H8 2.6065 no .
C5 H9 3.2656 no .
C6 H5 3.2359 no .
C6 H7 3.2466 no .
C7 H6 3.2376 no .
C7 H8 3.2332 no .
C8 H7 3.2273 no .
C9 H4 3.2390 no .
C9 H8 3.2129 no .
C10 H5 3.2289 no .
C11 H4 3.2331 no .
C11 H6 3.2159 no .
C12 H10 3.2222 no .
C12 H12 3.2303 no .
C12 H17 3.3156 no .
C13 H11 3.2269 no .
C13 H13 3.2348 no .
C13 H17 3.0182 no .
C14 H12 3.2112 no .
C15 H9 3.2366 no .
C15 H13 3.2297 no .
C16 H10 3.2210 no .
C17 H9 3.2330 no .
C17 H11 3.2323 no .
C18 H1 3.4610 no .
C18 H15 3.2517 no .
C18 H16 3.1373 no .
C20 H14 3.2354 no .
C20 H16 3.2423 no .
C22 H14 3.1384 no .
C22 H15 3.2514 no .
C23 H9 3.3826 no .
C23 H18 3.2513 no .
C23 H19 3.1506 no .
C25 H17 3.2248 no .
C25 H19 3.2537 no .
C27 H17 3.1471 no .
C27 H18 3.2577 no .
H1 H14 2.7221 no .
H2 H14 3.5294 no .
H3 H17 3.2356 no .
H4 H5 2.3214 no .
H5 H6 2.3172 no .
H6 H7 2.2778 no .
H7 H8 2.3225 no .
H9 H10 2.3215 no .
H9 H17 2.5853 no .
H10 H11 2.2872 no .
H11 H12 2.3162 no .
H12 H13 2.3152 no .
I1 H4 3.5519 no 1_455
I1 H10 3.3223 no 1_455
I2 H10 3.4069 no 1_455
I2 H11 3.3422 no 2_776
I2 H12 3.0848 no 2_776
Br1 H13 3.5099 no 2_666
Br2 H6 3.4618 no 1_455
Br2 H11 3.3181 no 1_445
Br3 H1 2.9839 no 1_565
Br3 H3 3.3693 no 1_565
Br3 H5 3.2292 no 2_765
Br4 H3 2.7299 no 2_765
Br4 H6 3.4757 no 1_565
O1 H15 3.4969 no 2_666
N1 H15 3.5113 no 2_666
C7 H18 3.5961 no 1_545
C7 H18 3.2546 no 2_765
C8 H18 3.4952 no 1_545
C10 H12 3.4193 no 2_766
C10 H13 3.5094 no 2_766
C11 H12 3.3657 no 2_766
C11 H13 3.5150 no 2_766
C12 H7 3.4788 no 1_565
C13 H7 3.5410 no 1_565
C13 H16 3.3392 no 1_655
C14 H6 2.9519 no 1_565
C14 H7 3.4053 no 1_565
C14 H16 2.8890 no 1_655
C15 H6 3.1802 no 1_565
C15 H7 3.2176 no 1_565
C15 H16 3.4344 no 1_655
C16 H7 3.1333 no 1_565
C16 H8 3.3416 no 2_766
C17 H7 3.2828 no 1_565
C17 H15 3.4375 no 2_666
C18 H5 3.4767 no 1_455
C19 H5 3.4605 no 1_455
C20 H13 3.3878 no 2_666
C22 H4 3.5778 no 1_455
C25 H4 3.1758 no 2_765
C25 H18 3.5400 no 2_775
C26 H2 3.5502 no 2_665
C27 H2 3.3557 no 2_665
H1 Br3 2.9839 no 1_545
H2 C26 3.5502 no 2_665
H2 C27 3.3557 no 2_665
H2 H19 3.1642 no 2_665
H3 Br3 3.3693 no 1_545
H3 Br4 2.7299 no 2_765
H4 I1 3.5519 no 1_655
H4 C22 3.5778 no 1_655
H4 C25 3.1758 no 2_765
H4 H18 2.8466 no 2_765
H5 Br3 3.2292 no 2_765
H5 C18 3.4767 no 1_655
H5 C19 3.4605 no 1_655
H5 H14 3.5521 no 1_655
H6 Br2 3.4618 no 1_655
H6 Br4 3.4757 no 1_545
H6 C14 2.9519 no 1_545
H6 C15 3.1802 no 1_545
H6 H10 2.8782 no 1_545
H6 H11 3.2476 no 1_545
H7 C12 3.4788 no 1_545
H7 C13 3.5410 no 1_545
H7 C14 3.4053 no 1_545
H7 C15 3.2176 no 1_545
H7 C16 3.1333 no 1_545
H7 C17 3.2828 no 1_545
H7 H12 3.4962 no 1_545
H7 H12 2.8922 no 2_766
H7 H13 3.3214 no 2_766
H8 C16 3.3416 no 2_766
H8 H12 2.7933 no 2_766
H8 H13 3.3824 no 2_766
H9 H16 3.4984 no 1_655
H10 I1 3.3223 no 1_655
H10 I2 3.4069 no 1_655
H10 H6 2.8782 no 1_565
H10 H16 2.7262 no 1_655
H11 I2 3.3422 no 2_776
H11 Br2 3.3181 no 1_665
H11 H6 3.2476 no 1_565
H12 I2 3.0848 no 2_776
H12 C10 3.4193 no 2_766
H12 C11 3.3657 no 2_766
H12 H7 3.4962 no 1_565
H12 H7 2.8922 no 2_766
H12 H8 2.7933 no 2_766
H12 H12 3.5057 no 2_776
H12 H13 3.3515 no 2_776
H13 Br1 3.5099 no 2_666
H13 C10 3.5094 no 2_766
H13 C11 3.5150 no 2_766
H13 C20 3.3878 no 2_666
H13 H7 3.3214 no 2_766
H13 H8 3.3824 no 2_766
H13 H12 3.3515 no 2_776
H13 H15 2.5645 no 2_666
H14 H5 3.5521 no 1_455
H15 O1 3.4969 no 2_666
H15 N1 3.5113 no 2_666
H15 C17 3.4375 no 2_666
H15 H13 2.5645 no 2_666
H16 C13 3.3392 no 1_455
H16 C14 2.8890 no 1_455
H16 C15 3.4344 no 1_455
H16 H9 3.4984 no 1_455
H16 H10 2.7262 no 1_455
H18 C7 3.5961 no 1_565
H18 C7 3.2546 no 2_765
H18 C8 3.4952 no 1_565
H18 C25 3.5400 no 2_775
H18 H4 2.8466 no 2_765
H18 H18 2.6502 no 2_775
H19 H2 3.1642 no 2_665

loop_
_geom_torsion_atom_site_label_1
_geom_torsion_atom_site_label_2
_geom_torsion_atom_site_label_3
_geom_torsion_atom_site_label_4
_geom_torsion
_geom_torsion_publ_flag
I1 In1 N1 C18 119.49(19) no
I1 In1 N1 C22 -60.56(19) no
I1 In1 N2 C23 -131.46(18) no
I1 In1 N2 C27 49.76(19) no
I1 In1 C2 C1 0.8(4) no
I1 In1 C2 C3 -171.0(2) no
I2 In1 N1 C18 -132.70(19) no
I2 In1 N1 C22 47.25(19) no
I2 In1 N2 C23 120.84(19) no
I2 In1 N2 C27 -57.94(19) no
I2 In1 C2 C1 178.68(16) no
I2 In1 C2 C3 6.8(4) no
N1 In1 C2 C1 91.6(3) no
N1 In1 C2 C3 -80.2(3) no
C2 In1 N1 C18 5.3(2) no
C2 In1 N1 C22 -174.8(2) no
N2 In1 C2 C1 -94.5(3) no
N2 In1 C2 C3 93.7(3) no
C2 In1 N2 C23 -17.1(2) no
C2 In1 N2 C27 164.1(2) no
C3 O1 C12 C13 11.0(7) no
C3 O1 C12 C17 -170.6(4) no
C12 O1 C3 C2 -128.9(4) no
C12 O1 C3 C4 58.8(6) no
In1 N1 C18 C19 -179.2(2) no
In1 N1 C22 C21 -179.72(19) no
C18 N1 C22 C21 0.2(5) no
C22 N1 C18 C19 0.8(5) no
In1 N2 C23 C24 -178.2(2) no
In1 N2 C27 C26 177.8(2) no
C23 N2 C27 C26 -0.9(5) no
C27 N2 C23 C24 0.6(5) no
In1 C2 C3 O1 -1.8(5) no
In1 C2 C3 C4 169.3(3) no
C1 C2 C3 O1 -173.6(4) no
C1 C2 C3 C4 -2.4(8) no
C5 C6 C7 C8 -179.8(3) no
C5 C6 C11 C10 -179.3(3) no
C7 C6 C11 C10 1.0(6) no
C11 C6 C7 C8 -0.1(6) no
C6 C7 C8 C9 -0.2(6) no
C7 C8 C9 C10 -0.3(6) no
C8 C9 C10 C11 1.2(7) no
C9 C10 C11 C6 -1.5(6) no
O1 C12 C13 C14 178.6(4) no
O1 C12 C17 C16 -178.1(4) no
C13 C12 C17 C16 0.4(8) no
C17 C12 C13 C14 0.2(8) no
C12 C13 C14 C15 0.1(8) no
C13 C14 C15 C16 -1.1(9) no
C14 C15 C16 C17 1.7(9) no
C15 C16 C17 C12 -1.4(9) no
N1 C18 C19 Br2 178.2(3) no
N1 C18 C19 C20 -1.7(5) no
Br2 C19 C20 C21 -178.6(2) no
C18 C19 C20 C21 1.4(5) no
C19 C20 C21 Br1 179.9(3) no
C19 C20 C21 C22 -0.3(5) no
Br1 C21 C22 N1 179.3(2) no
C20 C21 C22 N1 -0.5(5) no
N2 C23 C24 Br4 179.9(3) no
N2 C23 C24 C25 0.3(5) no
Br4 C24 C25 C26 179.7(2) no
C23 C24 C25 C26 -0.7(5) no
C24 C25 C26 Br3 -178.9(3) no
C24 C25 C26 C27 0.3(6) no
Br3 C26 C27 N2 179.8(2) no
C25 C26 C27 N2 0.5(6) no
